data_7011548
loop_
_publ_author_name
'Niu, Jing-yang'
'Wu, Qiang'
'Wang, Jing-ping'

_publ_section_title
;
 1D and 2D polyoxometalate-based composite compounds. Synthesis and
 crystal structure of [{Ba(DMSO)5(H2O)}2(SiMo12O40)] and
 [{Ba(DMSO)3(H2O)3}{Ba(DMSO)5(H2O)}(GeMo12O40)]
;
_journal_issue 12
_journal_name_full 'Journal of the Chemical Society, Dalton Transactions'
_journal_page_first 2512
_journal_paper_doi 10.1039/b201287c
_journal_year 2002
_chemical_formula_sum 'C16 H56 Ba2 Ge Mo12 O52 S8'
_chemical_formula_weight 2835.64
_chemical_name_systematic
; 
? 
;
_space_group_IT_number 14
_symmetry_cell_setting monoclinic
_symmetry_space_group_name_Hall '-P 2ybc'
_symmetry_space_group_name_H-M 'P 1 21/c 1'
_atom_sites_solution_hydrogens geom
_atom_sites_solution_primary direct
_atom_sites_solution_secondary difmap
_audit_creation_method SHELXL-97
_cell_angle_alpha 90.00
_cell_angle_beta 90.70(3)
_cell_angle_gamma 90.00
_cell_formula_units_Z 4
_cell_length_a 14.469(3)
_cell_length_b 17.817(4)
_cell_length_c 27.737(6)
_cell_measurement_reflns_used 180
_cell_measurement_temperature 293(2)
_cell_measurement_theta_max 26
_cell_measurement_theta_min 3.0
_cell_volume 7150(3)
_computing_cell_refinement raxis
_computing_data_collection raxis
_computing_data_reduction raxis
_computing_molecular_graphics texsan
_computing_publication_material texsan
_computing_structure_refinement 'SHELXL-97 (Sheldrick, 1997)'
_computing_structure_solution 'SHELXS-97 (Sheldrick, 1990)'
_diffrn_ambient_temperature 293(2)
_diffrn_measured_fraction_theta_full 0.955
_diffrn_measured_fraction_theta_max 0.955
_diffrn_measurement_device_type R-axis-IV
_diffrn_measurement_method Osillation
_diffrn_radiation_monochromator graphite
_diffrn_radiation_source 'fine-focus sealed tube'
_diffrn_radiation_type MoK\a
_diffrn_radiation_wavelength 0.71073
_diffrn_reflns_av_R_equivalents 0.0203
_diffrn_reflns_av_sigmaI/netI 0.0239
_diffrn_reflns_limit_h_max 17
_diffrn_reflns_limit_h_min -17
_diffrn_reflns_limit_k_max 20
_diffrn_reflns_limit_k_min 0
_diffrn_reflns_limit_l_max 32
_diffrn_reflns_limit_l_min -32
_diffrn_reflns_number 21526
_diffrn_reflns_theta_full 25.00
_diffrn_reflns_theta_max 25.00
_diffrn_reflns_theta_min 1.36
_exptl_absorpt_coefficient_mu 3.852
_exptl_absorpt_correction_T_max 0.5440
_exptl_absorpt_correction_T_min 0.4460
_exptl_crystal_colour Yellow
_exptl_crystal_density_diffrn 2.634
_exptl_crystal_density_method 'not measured'
_exptl_crystal_description Primatic
_exptl_crystal_F_000 5376
_exptl_crystal_size_max 0.25
_exptl_crystal_size_mid 0.22
_exptl_crystal_size_min 0.18
_refine_diff_density_max 1.214
_refine_diff_density_min -1.002
_refine_diff_density_rms 0.128
_refine_ls_extinction_coef 0.000190(12)
_refine_ls_extinction_expression Fc^*^=kFc[1+0.001xFc^2^\l^3^/sin(2\q)]^-1/4^
_refine_ls_extinction_method SHELXL
_refine_ls_goodness_of_fit_ref 1.067
_refine_ls_hydrogen_treatment mixed
_refine_ls_matrix_type full
_refine_ls_number_parameters 877
_refine_ls_number_reflns 12020
_refine_ls_number_restraints 0
_refine_ls_restrained_S_all 1.067
_refine_ls_R_factor_all 0.0376
_refine_ls_R_factor_gt 0.0302
_refine_ls_shift/su_max 0.002
_refine_ls_shift/su_mean 0.000
_refine_ls_structure_factor_coef Fsqd
_refine_ls_weighting_details 'calc w=1/[\s^2^(Fo^2^)+(0.0376P)^2^+19.9889P] where P=(Fo^2^+2Fc^2^)/3'
_refine_ls_weighting_scheme calc
_refine_ls_wR_factor_gt 0.0723
_refine_ls_wR_factor_ref 0.0748
_reflns_number_gt 10918
_reflns_number_total 12020
_reflns_threshold_expression >2sigma(I)
_cod_data_source_file b201287c.txt
_cod_data_source_block njy1_b
_cod_depositor_comments
;
The following automatic conversions were performed:
'_symmetry_cell_setting' value 'Monoclinic' changed to 'monoclinic'
according to '/home/saulius/struct/CIF-dictionaries/cif_core.dic'
dictionary named 'cif_core.dic' version 2.4.1 from 2010-06-29.

Automatic conversion script
Id: cif_fix_enum 1527 2010-12-29 10:47:43Z saulius 
;
_cod_original_cell_volume 7150(2)
_cod_original_sg_symbol_H-M P2(1)/c
_cod_database_code 7011548

loop_
_symmetry_equiv_pos_as_xyz
'x, y, z'
'-x, y+1/2, -z+1/2'
'-x, -y, -z'
'x, -y-1/2, z-1/2'

loop_
_atom_site_label
_atom_site_type_symbol
_atom_site_fract_x
_atom_site_fract_y
_atom_site_fract_z
_atom_site_U_iso_or_equiv
_atom_site_adp_type
_atom_site_occupancy
_atom_site_symmetry_multiplicity
_atom_site_calc_flag
_atom_site_refinement_flags
_atom_site_disorder_assembly
_atom_site_disorder_group
Ge1 Ge -0.22107(3) -0.29610(3) 0.627671(17) 0.01872(11) Uani 1 1 d . . .
Mo1 Mo -0.43326(3) -0.20511(3) 0.656471(17) 0.02972(11) Uani 1 1 d . . .
Mo2 Mo -0.01066(3) -0.19116(3) 0.622107(17) 0.02936(11) Uani 1 1 d . . .
Mo3 Mo -0.21209(3) -0.09945(2) 0.635972(17) 0.02848(11) Uani 1 1 d . . .
Mo4 Mo -0.02026(3) -0.39591(3) 0.592095(17) 0.03118(11) Uani 1 1 d . . .
Mo5 Mo -0.39948(3) -0.26044(3) 0.541511(16) 0.02994(11) Uani 1 1 d . . .
Mo6 Mo -0.05658(3) -0.33084(3) 0.719995(16) 0.03011(11) Uani 1 1 d . . .
Mo7 Mo -0.16100(3) -0.17881(3) 0.529295(16) 0.02850(11) Uani 1 1 d . . .
Mo8 Mo -0.19881(3) -0.38633(3) 0.513689(16) 0.02897(11) Uani 1 1 d . . .
Mo9 Mo -0.23664(3) -0.21981(3) 0.745870(16) 0.03090(11) Uani 1 1 d . . .
Mo10 Mo -0.43810(3) -0.38813(3) 0.628001(19) 0.03420(12) Uani 1 1 d . . .
Mo11 Mo -0.21472(4) -0.49366(2) 0.612830(18) 0.03403(12) Uani 1 1 d . . .
Mo12 Mo -0.26945(4) -0.40477(3) 0.731729(17) 0.03433(12) Uani 1 1 d . . .
O1 O -0.1770(2) -0.37142(17) 0.59591(11) 0.0215(7) Uani 1 1 d . . .
O2 O -0.3315(2) -0.13217(19) 0.63593(12) 0.0285(8) Uani 1 1 d . . .
O3 O -0.3394(2) -0.28870(17) 0.61676(12) 0.0226(7) Uani 1 1 d . . .
O4 O -0.0704(2) -0.10360(19) 0.64032(13) 0.0317(8) Uani 1 1 d . . .
O5 O 0.0008(2) -0.2947(2) 0.59339(12) 0.0299(8) Uani 1 1 d . . .
O6 O -0.2208(3) -0.0094(2) 0.65399(15) 0.0389(9) Uani 1 1 d . . .
O7 O -0.3465(3) -0.45113(19) 0.60864(14) 0.0342(8) Uani 1 1 d . . .
O8 O -0.2211(3) -0.4671(2) 0.67643(13) 0.0336(8) Uani 1 1 d . . .
O9 O -0.2013(2) -0.30942(18) 0.68903(11) 0.0227(7) Uani 1 1 d . . .
O10 O -0.0228(2) -0.24016(19) 0.68001(13) 0.0291(8) Uani 1 1 d . . .
O11 O -0.1668(2) -0.21423(17) 0.60919(11) 0.0203(7) Uani 1 1 d . . .
O12 O -0.4637(3) -0.2469(2) 0.49075(14) 0.0414(9) Uani 1 1 d . . .
O13 O -0.0412(2) -0.16420(19) 0.55230(13) 0.0302(8) Uani 1 1 d . . .
O14 O -0.0318(2) -0.3843(2) 0.66551(13) 0.0313(8) Uani 1 1 d . . .
O15 O -0.1524(2) -0.2777(2) 0.51310(12) 0.0292(8) Uani 1 1 d . . .
O16 O 0.1010(3) -0.1632(2) 0.62210(15) 0.0405(9) Uani 1 1 d . . .
O17 O -0.1996(2) -0.08813(18) 0.56960(13) 0.0295(8) Uani 1 1 d . . .
O18 O -0.1955(3) -0.4057(2) 0.45437(14) 0.0424(10) Uani 1 1 d . . .
O19 O -0.0630(2) -0.4048(2) 0.52937(13) 0.0322(8) Uani 1 1 d . . .
O20 O -0.1186(3) -0.2523(2) 0.76184(12) 0.0331(8) Uani 1 1 d . . .
O21 O -0.3145(2) -0.3431(2) 0.52051(13) 0.0306(8) Uani 1 1 d . . .
O22 O -0.2996(2) -0.19855(19) 0.53243(13) 0.0299(8) Uani 1 1 d . . .
O23 O -0.4707(2) -0.3488(2) 0.56800(14) 0.0346(9) Uani 1 1 d . . .
O24 O -0.3735(3) -0.3917(2) 0.69342(13) 0.0336(8) Uani 1 1 d . . .
O25 O -0.2244(3) -0.47859(19) 0.54008(13) 0.0337(8) Uani 1 1 d . . .
O26 O -0.3605(3) -0.2192(2) 0.71017(13) 0.0325(8) Uani 1 1 d . . .
O27 O -0.1567(3) -0.1339(2) 0.47557(14) 0.0382(9) Uani 1 1 d . . .
O28 O -0.4629(2) -0.1995(2) 0.58420(13) 0.0316(8) Uani 1 1 d . . .
O29 O -0.1315(3) -0.4019(2) 0.75008(13) 0.0349(9) Uani 1 1 d . . .
O30 O -0.2651(3) -0.1690(2) 0.79492(14) 0.0437(10) Uani 1 1 d . . .
O31 O 0.0422(3) -0.3375(2) 0.75351(13) 0.0383(9) Uani 1 1 d . . .
O32 O -0.4969(2) -0.2947(2) 0.65781(13) 0.0334(8) Uani 1 1 d . . .
O33 O -0.2022(2) -0.14949(19) 0.70112(13) 0.0298(8) Uani 1 1 d . . .
O34 O -0.0881(3) -0.49409(19) 0.60733(13) 0.0350(9) Uani 1 1 d . . .
O35 O -0.2847(3) -0.3202(2) 0.76945(13) 0.0365(9) Uani 1 1 d . . .
O36 O -0.5137(3) -0.1426(2) 0.67419(16) 0.0449(10) Uani 1 1 d . . .
O37 O 0.0868(3) -0.4330(2) 0.58934(15) 0.0445(10) Uani 1 1 d . . .
O38 O -0.5278(3) -0.4460(2) 0.63927(17) 0.0500(11) Uani 1 1 d . . .
O39 O -0.3005(3) -0.4744(2) 0.76950(15) 0.0496(11) Uani 1 1 d . . .
O40 O -0.2400(3) -0.5863(2) 0.61337(17) 0.0512(11) Uani 1 1 d . . .
Ba1 Ba -0.18261(2) 0.141076(17) 0.672133(11) 0.02737(8) Uani 1 1 d . . .
Ba2 Ba -0.60147(2) -0.153153(19) 0.440911(12) 0.03513(9) Uani 1 1 d . . .
S1 S -0.13513(10) 0.12398(8) 0.53342(5) 0.0372(3) Uani 1 1 d . . .
O41 O -0.2098(3) 0.1111(2) 0.57109(14) 0.0381(9) Uani 1 1 d . . .
C1 C -0.0423(4) 0.0640(4) 0.5508(2) 0.0482(16) Uani 1 1 d . . .
H1A H -0.0151 0.0818 0.5804 0.072 Uiso 1 1 calc R . .
H1B H 0.0035 0.0638 0.5260 0.072 Uiso 1 1 calc R . .
H1C H -0.0651 0.0139 0.5553 0.072 Uiso 1 1 calc R . .
C2 C -0.1725(5) 0.0726(4) 0.4815(2) 0.0527(17) Uani 1 1 d . . .
H2A H -0.2260 0.0964 0.4675 0.079 Uiso 1 1 calc R . .
H2B H -0.1877 0.0222 0.4907 0.079 Uiso 1 1 calc R . .
H2C H -0.1238 0.0716 0.4583 0.079 Uiso 1 1 calc R . .
S2 S -0.17811(10) 0.05990(9) 0.80349(5) 0.0335(3) Uani 0.90 1 d P A 1
S2' S -0.2276(18) -0.0026(12) 0.7789(9) 0.079(6) Uani 0.10 1 d P A 2
O42 O -0.2297(3) 0.0755(3) 0.75700(16) 0.0567(12) Uani 1 1 d . . .
C3 C -0.1003(5) -0.0154(4) 0.7905(3) 0.0588(19) Uani 1 1 d . . .
H3D H -0.0702 -0.0220 0.7602 0.088 Uiso 0.10 1 d PR A 2
H3E H -0.0753 0.0280 0.8066 0.088 Uiso 0.10 1 d PR A 2
H3F H -0.0901 -0.0590 0.8103 0.088 Uiso 0.10 1 d PR A 2
H3A H -0.0513 0.0029 0.7707 0.088 Uiso 0.90 1 d PR A 1
H3B H -0.0747 -0.0347 0.8201 0.088 Uiso 0.90 1 d PR A 1
H3C H -0.1328 -0.0547 0.7738 0.088 Uiso 0.90 1 d PR A 1
C4 C -0.2565(4) 0.0078(4) 0.8395(2) 0.0522(17) Uani 1 1 d . . .
H4D H -0.3220 0.0154 0.8413 0.078 Uiso 0.10 1 d PR A 2
H4E H -0.2397 -0.0367 0.8570 0.078 Uiso 0.10 1 d PR A 2
H4F H -0.2249 0.0502 0.8533 0.078 Uiso 0.10 1 d PR A 2
H4A H -0.3052 0.0402 0.8501 0.078 Uiso 0.90 1 d PR A 1
H4B H -0.2823 -0.0325 0.8207 0.078 Uiso 0.90 1 d PR A 1
H4C H -0.2242 -0.0124 0.8670 0.078 Uiso 0.90 1 d PR A 1
S3 S -0.45913(10) 0.10669(9) 0.68573(6) 0.0418(3) Uani 1 1 d . A .
O43 O -0.3724(3) 0.1140(2) 0.65530(14) 0.0395(9) Uani 1 1 d . . .
C5 C -0.4446(6) 0.1708(5) 0.7337(3) 0.068(2) Uani 1 1 d . . .
H5A H -0.4507 0.2211 0.7217 0.102 Uiso 1 1 calc R A .
H5B H -0.3843 0.1644 0.7480 0.102 Uiso 1 1 calc R . .
H5C H -0.4908 0.1618 0.7576 0.102 Uiso 1 1 calc R . .
C6 C -0.4452(6) 0.0227(4) 0.7192(3) 0.072(2) Uani 1 1 d . . .
H6A H -0.4510 -0.0196 0.6980 0.108 Uiso 1 1 calc R A .
H6B H -0.4919 0.0200 0.7434 0.108 Uiso 1 1 calc R . .
H6C H -0.3852 0.0222 0.7344 0.108 Uiso 1 1 calc R . .
S4 S -0.34019(13) -0.07837(13) 0.42872(7) 0.0624(5) Uani 1 1 d . . .
O44 O -0.4418(3) -0.0709(3) 0.4301(2) 0.0760(16) Uani 1 1 d . . .
C7 C -0.3054(8) -0.0133(7) 0.3839(3) 0.120(4) Uani 1 1 d . . .
H7A H -0.3143 0.0369 0.3955 0.180 Uiso 1 1 calc R . .
H7B H -0.3419 -0.0207 0.3551 0.180 Uiso 1 1 calc R . .
H7C H -0.2413 -0.0208 0.3768 0.180 Uiso 1 1 calc R . .
C8 C -0.3159(6) -0.1629(5) 0.3965(4) 0.091(3) Uani 1 1 d . . .
H8A H -0.3309 -0.2054 0.4161 0.136 Uiso 1 1 calc R . .
H8B H -0.2514 -0.1644 0.3887 0.136 Uiso 1 1 calc R . .
H8C H -0.3522 -0.1643 0.3673 0.136 Uiso 1 1 calc R . .
S5 S -0.01557(18) 0.30226(12) 0.62375(8) 0.0556(6) Uani 0.80 1 d P A 1
S5' S 0.0138(9) 0.2646(8) 0.5939(6) 0.093(4) Uani 0.20 1 d P A 2
O45 O -0.0597(4) 0.2265(3) 0.6262(2) 0.0839(18) Uani 1 1 d . . .
C9 C 0.1029(7) 0.2797(9) 0.6180(4) 0.149(6) Uani 1 1 d . . .
H9D H 0.1223 0.2348 0.6343 0.223 Uiso 0.20 1 d PR A 2
H9E H 0.1475 0.2929 0.5941 0.223 Uiso 0.20 1 d PR A 2
H9F H 0.0977 0.3198 0.6409 0.223 Uiso 0.20 1 d PR A 2
H9A H 0.1265 0.2609 0.6482 0.223 Uiso 0.80 1 d PR A 1
H9B H 0.1091 0.2419 0.5936 0.223 Uiso 0.80 1 d PR A 1
H9C H 0.1371 0.3235 0.6089 0.223 Uiso 0.80 1 d PR A 1
C10 C -0.0360(6) 0.3340(5) 0.5628(3) 0.086(3) Uani 1 1 d . . .
H10D H 0.0088 0.3584 0.5429 0.128 Uiso 0.20 1 d PR A 2
H10E H -0.0842 0.3133 0.5427 0.128 Uiso 0.20 1 d PR A 2
H10F H -0.0620 0.3698 0.5846 0.128 Uiso 0.20 1 d PR A 2
H10A H -0.0993 0.3496 0.5594 0.128 Uiso 0.80 1 d PR A 1
H10B H 0.0040 0.3756 0.5559 0.128 Uiso 0.80 1 d PR A 1
H10C H -0.0240 0.2939 0.5406 0.128 Uiso 0.80 1 d PR A 1
S6 S -0.75065(16) -0.29607(16) 0.52969(9) 0.0762(7) Uani 0.90 1 d P B 1
S6' S -0.6743(10) -0.2994(10) 0.5341(7) 0.055(5) Uani 0.10 1 d P B 2
O46 O -0.6958(5) -0.2409(4) 0.5017(3) 0.111(3) Uani 1 1 d . . .
C11 C -0.7255(9) -0.2846(6) 0.5907(4) 0.113(4) Uani 1 1 d . . .
H11D H -0.7181 -0.2328 0.5993 0.170 Uiso 0.10 1 d PR B 2
H11E H -0.7901 -0.2969 0.5896 0.170 Uiso 0.10 1 d PR B 2
H11F H -0.6947 -0.3156 0.6142 0.170 Uiso 0.10 1 d PR B 2
H11A H -0.7535 -0.2393 0.6021 0.170 Uiso 0.90 1 d PR B 1
H11B H -0.7485 -0.3266 0.6086 0.170 Uiso 0.90 1 d PR B 1
H11C H -0.6597 -0.2815 0.5949 0.170 Uiso 0.90 1 d PR B 1
C12 C -0.6911(10) -0.3825(6) 0.5218(4) 0.132(5) Uani 1 1 d . . .
H12D H -0.6652 -0.3926 0.4907 0.198 Uiso 0.10 1 d PR B 2
H12E H -0.6605 -0.4128 0.5457 0.198 Uiso 0.10 1 d PR B 2
H12F H -0.7559 -0.3942 0.5211 0.198 Uiso 0.10 1 d PR B 2
H12A H -0.6977 -0.3990 0.4889 0.198 Uiso 0.90 1 d PR B 1
H12B H -0.6268 -0.3748 0.5292 0.198 Uiso 0.90 1 d PR B 1
H12C H -0.7157 -0.4199 0.5429 0.198 Uiso 0.90 1 d PR B 1
S7 S -0.5170(4) -0.3436(3) 0.38593(16) 0.0660(11) Uani 0.50 1 d P B 1
S7' S -0.4581(3) -0.3285(2) 0.37605(18) 0.0653(11) Uani 0.50 1 d P B 2
O47 O -0.5174(4) -0.2613(3) 0.38127(19) 0.0678(15) Uani 1 1 d . . .
C13 C -0.4026(12) -0.3738(9) 0.4017(6) 0.070(5) Uani 0.50 1 d P B 1
H13A H -0.3906 -0.3624 0.4350 0.105 Uiso 0.50 1 d PR B 1
H13B H -0.3980 -0.4270 0.3968 0.105 Uiso 0.50 1 d PR B 1
H13C H -0.3580 -0.3486 0.3820 0.105 Uiso 0.50 1 d PR B 1
C13' C -0.4976(17) -0.3969(9) 0.4199(7) 0.098(7) Uani 0.50 1 d P B 2
H13D H -0.4792 -0.3809 0.4517 0.148 Uiso 0.50 1 d PR B 2
H13E H -0.5638 -0.3996 0.4179 0.148 Uiso 0.50 1 d PR B 2
H13F H -0.4717 -0.4454 0.4135 0.148 Uiso 0.50 1 d PR B 2
C14 C -0.5072(9) -0.3770(5) 0.3244(4) 0.119(5) Uani 1 1 d . . .
H14A H -0.5630 -0.3663 0.3066 0.179 Uiso 1 1 d R B .
H14B H -0.4562 -0.3518 0.3097 0.179 Uiso 1 1 d R . .
H14C H -0.4962 -0.4302 0.3244 0.179 Uiso 1 1 d R . .
S8 S -0.1864(2) 0.29559(17) 0.76821(12) 0.0449(7) Uani 0.50 1 d P A 1
S8' S -0.2420(3) 0.3456(2) 0.73670(15) 0.0642(11) Uani 0.50 1 d P A 2
O48 O -0.2276(5) 0.2681(3) 0.7172(2) 0.095(2) Uani 1 1 d . . .
C15 C -0.2724(8) 0.3355(8) 0.7952(4) 0.123(4) Uani 1 1 d . . .
H15D H -0.3352 0.3183 0.7965 0.184 Uiso 0.50 1 d PR A 2
H15E H -0.2326 0.2999 0.8111 0.184 Uiso 0.50 1 d PR A 2
H15F H -0.2672 0.3833 0.8109 0.184 Uiso 0.50 1 d PR A 2
H15A H -0.3123 0.2978 0.8083 0.184 Uiso 0.50 1 d PR A 1
H15B H -0.2490 0.3667 0.8207 0.184 Uiso 0.50 1 d PR A 1
H15C H -0.3065 0.3656 0.7725 0.184 Uiso 0.50 1 d PR A 1
C16 C -0.1237(7) 0.3773(5) 0.7475(4) 0.090(3) Uani 1 1 d . . .
H16D H -0.0945 0.3853 0.7171 0.135 Uiso 0.50 1 d PR A 2
H16E H -0.1245 0.4235 0.7653 0.135 Uiso 0.50 1 d PR A 2
H16F H -0.0899 0.3401 0.7655 0.135 Uiso 0.50 1 d PR A 2
H16A H -0.0699 0.3613 0.7304 0.135 Uiso 0.50 1 d PR A 1
H16B H -0.1627 0.4063 0.7264 0.135 Uiso 0.50 1 d PR A 1
H16C H -0.1052 0.4074 0.7747 0.135 Uiso 0.50 1 d PR A 1
O1W O -0.0190(3) 0.0446(3) 0.67231(17) 0.0569(12) Uani 1 1 d . . .
O2W O -0.6260(4) 0.0057(3) 0.4511(2) 0.0776(17) Uani 1 1 d . . .
O3W O -0.5674(4) -0.0933(3) 0.53394(18) 0.0720(16) Uani 1 1 d . . .
O4W O -0.7242(3) -0.2544(2) 0.38738(19) 0.0624(14) Uani 1 1 d . . .

loop_
_atom_site_aniso_label
_atom_site_aniso_U_11
_atom_site_aniso_U_22
_atom_site_aniso_U_33
_atom_site_aniso_U_23
_atom_site_aniso_U_13
_atom_site_aniso_U_12
Ge1 0.0197(2) 0.0185(2) 0.0180(2) 0.00057(18) -0.00014(19) 0.00074(18)
Mo1 0.0234(2) 0.0330(2) 0.0328(3) -0.00392(19) 0.00278(19) 0.00408(18)
Mo2 0.0209(2) 0.0317(2) 0.0354(3) 0.00433(19) -0.00297(19) -0.00150(17)
Mo3 0.0312(2) 0.0194(2) 0.0349(3) -0.00190(18) 0.00124(19) 0.00038(17)
Mo4 0.0272(2) 0.0344(3) 0.0319(3) -0.00439(19) -0.00137(19) 0.00984(19)
Mo5 0.0241(2) 0.0392(3) 0.0263(2) 0.00095(19) -0.00554(18) 0.00313(19)
Mo6 0.0290(2) 0.0372(3) 0.0240(2) 0.00246(19) -0.00534(19) 0.00680(19)
Mo7 0.0335(3) 0.0292(2) 0.0227(2) 0.00631(18) -0.00125(19) -0.00204(19)
Mo8 0.0331(3) 0.0317(2) 0.0220(2) -0.00512(18) -0.00070(18) 0.00284(19)
Mo9 0.0384(3) 0.0323(2) 0.0220(2) -0.00465(18) 0.00038(19) 0.0061(2)
Mo10 0.0273(2) 0.0302(2) 0.0451(3) 0.0027(2) 0.0017(2) -0.00823(19)
Mo11 0.0456(3) 0.0195(2) 0.0371(3) -0.00006(18) 0.0036(2) 0.00026(19)
Mo12 0.0438(3) 0.0322(2) 0.0271(3) 0.00812(19) 0.0056(2) -0.0047(2)
O1 0.0267(18) 0.0202(16) 0.0176(17) -0.0008(13) -0.0010(13) 0.0013(13)
O2 0.0285(19) 0.0273(18) 0.030(2) 0.0028(15) -0.0010(15) 0.0037(15)
O3 0.0207(17) 0.0243(17) 0.0229(17) 0.0004(13) 0.0001(13) -0.0010(13)
O4 0.032(2) 0.0278(19) 0.035(2) 0.0018(15) -0.0062(16) -0.0061(15)
O5 0.0260(19) 0.036(2) 0.0274(19) 0.0002(15) -0.0004(15) 0.0026(15)
O6 0.046(2) 0.0248(19) 0.046(2) -0.0027(17) -0.0010(19) 0.0022(17)
O7 0.038(2) 0.0267(19) 0.038(2) 0.0015(16) 0.0003(17) -0.0059(16)
O8 0.039(2) 0.0294(19) 0.032(2) 0.0064(16) 0.0020(17) 0.0015(16)
O9 0.0243(18) 0.0260(17) 0.0177(17) 0.0019(13) -0.0003(13) 0.0030(13)
O10 0.0292(19) 0.0293(19) 0.0287(19) -0.0018(15) -0.0030(15) 0.0021(15)
O11 0.0211(17) 0.0183(16) 0.0215(17) 0.0022(13) -0.0008(13) -0.0020(13)
O12 0.032(2) 0.054(2) 0.038(2) 0.0010(19) -0.0105(17) 0.0039(18)
O13 0.0289(19) 0.0321(19) 0.030(2) 0.0057(15) 0.0029(15) -0.0028(15)
O14 0.032(2) 0.0325(19) 0.030(2) 0.0031(15) -0.0029(16) 0.0072(15)
O15 0.0275(19) 0.0347(19) 0.0255(19) 0.0019(15) 0.0020(15) -0.0002(15)
O16 0.028(2) 0.050(2) 0.043(2) 0.0067(19) -0.0022(17) -0.0049(18)
O17 0.0320(19) 0.0216(17) 0.035(2) 0.0062(15) -0.0021(16) 0.0004(14)
O18 0.049(2) 0.050(2) 0.028(2) -0.0097(18) 0.0012(18) 0.004(2)
O19 0.031(2) 0.037(2) 0.029(2) -0.0090(16) 0.0043(16) 0.0055(16)
O20 0.040(2) 0.036(2) 0.0228(19) -0.0040(15) -0.0056(16) 0.0060(17)
O21 0.030(2) 0.0338(19) 0.0275(19) -0.0013(15) -0.0043(15) -0.0020(15)
O22 0.0283(19) 0.0315(19) 0.030(2) 0.0031(15) -0.0024(15) 0.0034(15)
O23 0.028(2) 0.037(2) 0.039(2) -0.0029(17) -0.0044(16) -0.0066(16)
O24 0.034(2) 0.036(2) 0.031(2) 0.0034(16) 0.0080(16) -0.0031(16)
O25 0.042(2) 0.0265(19) 0.033(2) -0.0086(15) -0.0034(17) 0.0002(16)
O26 0.035(2) 0.035(2) 0.028(2) -0.0005(16) 0.0059(16) 0.0003(16)
O27 0.041(2) 0.044(2) 0.029(2) 0.0151(17) -0.0035(17) -0.0029(18)
O28 0.0231(19) 0.035(2) 0.036(2) 0.0036(16) -0.0044(16) 0.0059(15)
O29 0.041(2) 0.036(2) 0.027(2) 0.0065(16) -0.0026(16) 0.0060(17)
O30 0.053(3) 0.046(2) 0.033(2) -0.0085(18) 0.0027(19) 0.004(2)
O31 0.037(2) 0.048(2) 0.029(2) 0.0023(17) -0.0086(17) 0.0089(18)
O32 0.0232(19) 0.042(2) 0.035(2) 0.0009(17) 0.0044(16) -0.0001(16)
O33 0.031(2) 0.0287(18) 0.029(2) -0.0045(15) -0.0039(15) 0.0015(15)
O34 0.047(2) 0.0241(18) 0.034(2) 0.0006(15) -0.0013(17) 0.0080(16)
O35 0.044(2) 0.042(2) 0.0239(19) 0.0041(16) 0.0065(17) 0.0032(18)
O36 0.031(2) 0.048(2) 0.056(3) -0.009(2) 0.0052(19) 0.0076(18)
O37 0.036(2) 0.053(3) 0.044(2) -0.008(2) -0.0011(19) 0.0157(19)
O38 0.037(2) 0.044(2) 0.068(3) 0.005(2) 0.003(2) -0.0141(19)
O39 0.069(3) 0.043(2) 0.037(2) 0.0148(19) 0.005(2) -0.010(2)
O40 0.067(3) 0.023(2) 0.064(3) -0.0023(19) 0.005(2) -0.001(2)
Ba1 0.02876(17) 0.02646(16) 0.02680(16) -0.00205(12) -0.00320(12) -0.00257(12)
Ba2 0.03096(18) 0.04217(19) 0.03216(18) 0.00502(14) -0.00369(14) 0.00448(14)
S1 0.0414(8) 0.0345(7) 0.0358(8) 0.0001(6) 0.0075(6) -0.0032(6)
O41 0.033(2) 0.047(2) 0.034(2) -0.0017(18) 0.0052(17) 0.0035(17)
C1 0.034(3) 0.058(4) 0.053(4) -0.006(3) 0.006(3) 0.002(3)
C2 0.058(4) 0.067(4) 0.033(3) -0.009(3) 0.000(3) 0.000(3)
S2 0.0300(8) 0.0415(8) 0.0290(8) -0.0012(6) -0.0030(6) -0.0077(6)
S2' 0.092(16) 0.059(12) 0.086(16) -0.002(11) 0.003(13) -0.021(11)
O42 0.051(3) 0.083(3) 0.036(2) 0.012(2) -0.004(2) -0.015(2)
C3 0.053(4) 0.053(4) 0.071(5) -0.005(4) 0.012(4) -0.003(3)
C4 0.043(4) 0.071(5) 0.043(4) 0.003(3) 0.006(3) -0.011(3)
S3 0.0305(7) 0.0573(9) 0.0375(8) 0.0024(7) 0.0028(6) -0.0012(7)
O43 0.036(2) 0.051(2) 0.031(2) 0.0016(18) 0.0045(17) 0.0062(18)
C5 0.080(6) 0.077(5) 0.047(4) -0.016(4) 0.020(4) -0.003(4)
C6 0.081(6) 0.053(4) 0.082(6) 0.022(4) 0.014(5) -0.021(4)
S4 0.0505(10) 0.0890(14) 0.0476(10) -0.0110(10) -0.0001(8) -0.0017(10)
O44 0.048(3) 0.083(4) 0.098(4) -0.002(3) 0.015(3) -0.003(3)
C7 0.146(10) 0.156(11) 0.058(6) 0.006(6) 0.034(6) -0.064(9)
C8 0.062(5) 0.100(7) 0.109(8) -0.048(6) -0.004(5) 0.009(5)
S5 0.0747(16) 0.0505(12) 0.0423(12) -0.0146(10) 0.0330(11) -0.0184(11)
S5' 0.083(8) 0.093(9) 0.101(10) 0.036(8) -0.015(7) -0.017(7)
O45 0.100(5) 0.079(4) 0.073(4) 0.015(3) 0.009(3) -0.051(3)
C9 0.068(7) 0.30(2) 0.074(7) 0.056(10) -0.016(5) -0.058(9)
C10 0.074(6) 0.088(6) 0.095(7) 0.035(5) 0.040(5) 0.025(5)
S6 0.0515(14) 0.0986(18) 0.0782(16) 0.0407(14) -0.0131(11) -0.0116(12)
S6' 0.014(7) 0.069(11) 0.084(13) 0.035(10) 0.009(7) 0.014(7)
O46 0.093(5) 0.117(5) 0.125(6) 0.077(5) 0.036(4) 0.007(4)
C11 0.149(11) 0.115(9) 0.076(7) 0.004(6) 0.020(7) 0.037(8)
C12 0.186(14) 0.099(8) 0.109(9) -0.032(7) -0.021(9) -0.051(9)
S7 0.059(3) 0.072(3) 0.067(3) 0.008(2) -0.002(2) 0.015(2)
S7' 0.047(2) 0.052(2) 0.097(3) -0.018(2) -0.004(2) 0.0113(19)
O47 0.085(4) 0.049(3) 0.069(3) -0.007(2) -0.001(3) 0.030(3)
C13 0.073(11) 0.070(10) 0.065(10) -0.017(8) -0.027(9) 0.030(9)
C13' 0.17(2) 0.050(10) 0.075(13) 0.000(9) -0.023(13) -0.017(11)
C14 0.199(13) 0.069(6) 0.088(8) -0.023(5) -0.054(8) 0.024(7)
S8 0.0437(18) 0.0373(16) 0.0534(19) -0.0128(14) -0.0062(14) 0.0082(13)
S8' 0.069(2) 0.057(2) 0.065(2) -0.0253(18) -0.023(2) 0.0217(18)
O48 0.106(5) 0.069(4) 0.110(5) -0.053(4) 0.013(4) -0.004(3)
C15 0.113(9) 0.185(13) 0.070(7) -0.043(8) 0.010(6) -0.024(9)
C16 0.094(7) 0.076(6) 0.100(7) -0.017(5) 0.006(6) -0.023(5)
O1W 0.063(3) 0.049(3) 0.059(3) -0.011(2) -0.011(2) 0.009(2)
O2W 0.074(4) 0.052(3) 0.106(5) 0.000(3) -0.029(3) 0.016(3)
O3W 0.101(4) 0.063(3) 0.052(3) -0.004(2) -0.019(3) 0.029(3)
O4W 0.067(3) 0.034(2) 0.086(4) 0.002(2) -0.022(3) 0.001(2)

loop_
_atom_type_symbol
_atom_type_description
_atom_type_scat_dispersion_real
_atom_type_scat_dispersion_imag
_atom_type_scat_source
C C 0.0033 0.0016 'International Tables Vol C Tables 4.2.6.8 and 6.1.1.4'
H H 0.0000 0.0000 'International Tables Vol C Tables 4.2.6.8 and 6.1.1.4'
O O 0.0106 0.0060 'International Tables Vol C Tables 4.2.6.8 and 6.1.1.4'
S S 0.1246 0.1234 'International Tables Vol C Tables 4.2.6.8 and 6.1.1.4'
Ge Ge 0.1547 1.8001 'International Tables Vol C Tables 4.2.6.8 and 6.1.1.4'
Mo Mo -1.6832 0.6857 'International Tables Vol C Tables 4.2.6.8 and 6.1.1.4'
Ba Ba -0.3244 2.2819 'International Tables Vol C Tables 4.2.6.8 and 6.1.1.4'

loop_
_geom_angle_atom_site_label_1
_geom_angle_atom_site_label_2
_geom_angle_atom_site_label_3
_geom_angle
_geom_angle_site_symmetry_1
_geom_angle_site_symmetry_3
_geom_angle_publ_flag
O1 Ge1 O11 109.29(15) . . ?
O1 Ge1 O9 109.59(15) . . ?
O11 Ge1 O9 109.52(15) . . ?
O1 Ge1 O3 109.74(15) . . ?
O11 Ge1 O3 109.40(15) . . ?
O9 Ge1 O3 109.29(16) . . ?
O36 Mo1 O26 104.21(19) . . ?
O36 Mo1 O32 102.63(18) . . ?
O26 Mo1 O32 98.45(16) . . ?
O36 Mo1 O28 96.66(18) . . ?
O26 Mo1 O28 156.17(15) . . ?
O32 Mo1 O28 87.91(16) . . ?
O36 Mo1 O2 99.38(18) . . ?
O26 Mo1 O2 84.59(15) . . ?
O32 Mo1 O2 156.25(15) . . ?
O28 Mo1 O2 80.74(14) . . ?
O36 Mo1 O3 167.86(17) . . ?
O26 Mo1 O3 87.92(14) . . ?
O32 Mo1 O3 75.38(14) . . ?
O28 Mo1 O3 71.40(13) . . ?
O2 Mo1 O3 81.22(13) . . ?
O16 Mo2 O10 103.98(18) . . ?
O16 Mo2 O4 101.56(18) . . ?
O10 Mo2 O4 96.40(16) . . ?
O16 Mo2 O5 100.74(17) . . ?
O10 Mo2 O5 85.40(15) . . ?
O4 Mo2 O5 156.46(15) . . ?
O16 Mo2 O13 97.26(17) . . ?
O10 Mo2 O13 156.93(15) . . ?
O4 Mo2 O13 87.96(15) . . ?
O5 Mo2 O13 81.86(14) . . ?
O16 Mo2 O11 168.82(16) . . ?
O10 Mo2 O11 86.99(14) . . ?
O4 Mo2 O11 74.66(13) . . ?
O5 Mo2 O11 82.03(13) . . ?
O13 Mo2 O11 72.29(13) . . ?
O6 Mo3 O2 103.33(17) . . ?
O6 Mo3 O17 101.45(17) . . ?
O2 Mo3 O17 97.90(16) . . ?
O6 Mo3 O33 99.20(17) . . ?
O2 Mo3 O33 85.19(15) . . ?
O17 Mo3 O33 157.78(14) . . ?
O6 Mo3 O4 95.44(17) . . ?
O2 Mo3 O4 159.03(14) . . ?
O17 Mo3 O4 87.31(15) . . ?
O33 Mo3 O4 82.63(15) . . ?
O6 Mo3 O11 167.24(16) . . ?
O2 Mo3 O11 89.37(13) . . ?
O17 Mo3 O11 75.09(13) . . ?
O33 Mo3 O11 82.97(12) . . ?
O4 Mo3 O11 72.28(12) . . ?
O37 Mo4 O5 103.58(19) . . ?
O37 Mo4 O19 102.76(18) . . ?
O5 Mo4 O19 99.01(16) . . ?
O37 Mo4 O34 96.73(18) . . ?
O5 Mo4 O34 156.36(15) . . ?
O19 Mo4 O34 88.03(16) . . ?
O37 Mo4 O14 99.81(17) . . ?
O5 Mo4 O14 84.08(15) . . ?
O19 Mo4 O14 155.76(15) . . ?
O34 Mo4 O14 80.61(15) . . ?
O37 Mo4 O1 167.79(17) . . ?
O5 Mo4 O1 88.63(13) . . ?
O19 Mo4 O1 75.06(13) . . ?
O34 Mo4 O1 71.31(13) . . ?
O14 Mo4 O1 81.01(13) . . ?
O12 Mo5 O22 102.98(18) . . ?
O12 Mo5 O28 100.17(18) . . ?
O22 Mo5 O28 97.57(16) . . ?
O12 Mo5 O21 101.23(17) . . ?
O22 Mo5 O21 85.12(15) . . ?
O28 Mo5 O21 157.23(15) . . ?
O12 Mo5 O23 97.81(18) . . ?
O22 Mo5 O23 157.08(15) . . ?
O28 Mo5 O23 88.04(16) . . ?
O21 Mo5 O23 81.47(15) . . ?
O12 Mo5 O3 168.41(16) . . ?
O22 Mo5 O3 88.08(14) . . ?
O28 Mo5 O3 74.60(13) . . ?
O21 Mo5 O3 82.93(13) . . ?
O23 Mo5 O3 71.94(13) . . ?
O31 Mo6 O14 104.15(17) . . ?
O31 Mo6 O29 101.34(18) . . ?
O14 Mo6 O29 97.87(17) . . ?
O31 Mo6 O10 98.55(17) . . ?
O14 Mo6 O10 84.94(15) . . ?
O29 Mo6 O10 158.54(15) . . ?
O31 Mo6 O20 96.32(17) . . ?
O14 Mo6 O20 157.48(15) . . ?
O29 Mo6 O20 87.06(16) . . ?
O10 Mo6 O20 82.79(15) . . ?
O31 Mo6 O9 167.85(15) . . ?
O14 Mo6 O9 87.94(14) . . ?
O29 Mo6 O9 75.37(14) . . ?
O10 Mo6 O9 83.51(13) . . ?
O20 Mo6 O9 71.98(13) . . ?
O27 Mo7 O15 103.66(18) . . ?
O27 Mo7 O13 101.06(17) . . ?
O15 Mo7 O13 98.85(16) . . ?
O27 Mo7 O22 99.54(17) . . ?
O15 Mo7 O22 85.07(15) . . ?
O13 Mo7 O22 157.43(15) . . ?
O27 Mo7 O17 96.96(17) . . ?
O15 Mo7 O17 156.59(15) . . ?
O13 Mo7 O17 87.79(15) . . ?
O22 Mo7 O17 80.66(14) . . ?
O27 Mo7 O11 167.69(16) . . ?
O15 Mo7 O11 88.61(13) . . ?
O13 Mo7 O11 75.72(13) . . ?
O22 Mo7 O11 82.20(13) . . ?
O17 Mo7 O11 71.20(12) . . ?
O18 Mo8 O25 102.37(18) . . ?
O18 Mo8 O21 102.78(18) . . ?
O25 Mo8 O21 98.29(16) . . ?
O18 Mo8 O19 97.89(18) . . ?
O25 Mo8 O19 88.25(16) . . ?
O21 Mo8 O19 156.35(15) . . ?
O18 Mo8 O15 99.95(18) . . ?
O25 Mo8 O15 156.25(15) . . ?
O21 Mo8 O15 84.51(15) . . ?
O19 Mo8 O15 80.71(14) . . ?
O18 Mo8 O1 169.24(16) . . ?
O25 Mo8 O1 74.70(13) . . ?
O21 Mo8 O1 87.93(14) . . ?
O19 Mo8 O1 71.83(13) . . ?
O15 Mo8 O1 81.87(12) . . ?
O30 Mo9 O33 104.43(18) . . ?
O30 Mo9 O20 101.99(19) . . ?
O33 Mo9 O20 96.76(16) . . ?
O30 Mo9 O35 97.20(18) . . ?
O33 Mo9 O35 156.27(15) . . ?
O20 Mo9 O35 88.05(16) . . ?
O30 Mo9 O26 99.62(18) . . ?
O33 Mo9 O26 84.98(15) . . ?
O20 Mo9 O26 157.12(15) . . ?
O35 Mo9 O26 81.86(15) . . ?
O30 Mo9 O9 168.56(17) . . ?
O33 Mo9 O9 86.91(13) . . ?
O20 Mo9 O9 74.68(14) . . ?
O35 Mo9 O9 71.92(13) . . ?
O26 Mo9 O9 82.66(13) . . ?
O38 Mo10 O7 103.98(19) . . ?
O38 Mo10 O23 102.03(19) . . ?
O7 Mo10 O23 98.38(17) . . ?
O38 Mo10 O24 99.32(19) . . ?
O7 Mo10 O24 85.17(16) . . ?
O23 Mo10 O24 156.77(15) . . ?
O38 Mo10 O32 95.61(19) . . ?
O7 Mo10 O32 157.88(15) . . ?
O23 Mo10 O32 87.30(16) . . ?
O24 Mo10 O32 81.58(15) . . ?
O38 Mo10 O3 167.19(17) . . ?
O7 Mo10 O3 88.81(14) . . ?
O23 Mo10 O3 74.91(14) . . ?
O24 Mo10 O3 82.25(13) . . ?
O32 Mo10 O3 71.96(13) . . ?
O40 Mo11 O8 103.32(19) . . ?
O40 Mo11 O34 102.29(19) . . ?
O8 Mo11 O34 98.22(17) . . ?
O40 Mo11 O25 97.18(19) . . ?
O8 Mo11 O25 156.40(15) . . ?
O34 Mo11 O25 88.58(16) . . ?
O40 Mo11 O7 99.18(19) . . ?
O8 Mo11 O7 84.34(16) . . ?
O34 Mo11 O7 157.12(15) . . ?
O25 Mo11 O7 80.94(15) . . ?
O40 Mo11 O1 168.59(18) . . ?
O8 Mo11 O1 88.08(14) . . ?
O34 Mo11 O1 75.39(13) . . ?
O25 Mo11 O1 71.72(12) . . ?
O7 Mo11 O1 82.01(13) . . ?
O39 Mo12 O24 103.23(19) . . ?
O39 Mo12 O35 102.30(19) . . ?
O24 Mo12 O35 96.93(17) . . ?
O39 Mo12 O8 99.44(18) . . ?
O24 Mo12 O8 85.42(16) . . ?
O35 Mo12 O8 156.94(16) . . ?
O39 Mo12 O29 97.46(19) . . ?
O24 Mo12 O29 157.21(15) . . ?
O35 Mo12 O29 87.78(16) . . ?
O8 Mo12 O29 81.84(15) . . ?
O39 Mo12 O9 168.93(18) . . ?
O24 Mo12 O9 87.81(14) . . ?
O35 Mo12 O9 75.19(14) . . ?
O8 Mo12 O9 82.00(13) . . ?
O29 Mo12 O9 71.79(13) . . ?
Ge1 O1 Mo11 122.80(16) . . ?
Ge1 O1 Mo4 122.46(16) . . ?
Mo11 O1 Mo4 93.78(11) . . ?
Ge1 O1 Mo8 122.96(16) . . ?
Mo11 O1 Mo8 93.60(11) . . ?
Mo4 O1 Mo8 93.16(12) . . ?
Mo3 O2 Mo1 152.40(19) . . ?
Ge1 O3 Mo10 121.98(16) . . ?
Ge1 O3 Mo1 123.38(16) . . ?
Mo10 O3 Mo1 93.56(12) . . ?
Ge1 O3 Mo5 122.23(16) . . ?
Mo10 O3 Mo5 93.61(12) . . ?
Mo1 O3 Mo5 94.21(12) . . ?
Mo2 O4 Mo3 118.81(17) . . ?
Mo4 O5 Mo2 153.5(2) . . ?
Mo3 O6 Ba1 162.9(2) . . ?
Mo10 O7 Mo11 152.7(2) . . ?
Mo11 O8 Mo12 153.4(2) . . ?
Ge1 O9 Mo6 121.97(17) . . ?
Ge1 O9 Mo12 122.58(17) . . ?
Mo6 O9 Mo12 94.57(12) . . ?
Ge1 O9 Mo9 122.66(16) . . ?
Mo6 O9 Mo9 93.93(12) . . ?
Mo12 O9 Mo9 93.41(12) . . ?
Mo2 O10 Mo6 152.2(2) . . ?
Ge1 O11 Mo3 121.71(16) . . ?
Ge1 O11 Mo7 122.37(16) . . ?
Mo3 O11 Mo7 94.69(11) . . ?
Ge1 O11 Mo2 123.09(16) . . ?
Mo3 O11 Mo2 94.24(11) . . ?
Mo7 O11 Mo2 93.04(11) . . ?
Mo5 O12 Ba2 146.6(2) . . ?
Mo7 O13 Mo2 118.91(17) . . ?
Mo6 O14 Mo4 153.1(2) . . ?
Mo7 O15 Mo8 152.6(2) . . ?
Mo3 O17 Mo7 119.01(17) . . ?
Mo4 O19 Mo8 119.94(17) . . ?
Mo9 O20 Mo6 119.38(18) . . ?
Mo8 O21 Mo5 152.9(2) . . ?
Mo5 O22 Mo7 152.24(19) . . ?
Mo10 O23 Mo5 119.52(18) . . ?
Mo12 O24 Mo10 151.7(2) . . ?
Mo8 O25 Mo11 119.98(17) . . ?
Mo1 O26 Mo9 152.8(2) . . ?
Mo5 O28 Mo1 119.79(17) . . ?
Mo6 O29 Mo12 118.25(18) . . ?
Mo6 O31 Ba1 167.0(2) . 2_546 ?
Mo1 O32 Mo10 119.06(18) . . ?
Mo9 O33 Mo3 152.8(2) . . ?
Mo11 O34 Mo4 119.52(18) . . ?
Mo12 O35 Mo9 119.46(18) . . ?
O48 Ba1 O45 84.7(2) . . ?
O48 Ba1 O42 83.93(19) . . ?
O45 Ba1 O42 146.20(16) . . ?
O48 Ba1 O6 148.50(17) . . ?
O45 Ba1 O6 126.42(16) . . ?
O42 Ba1 O6 72.02(14) . . ?
O48 Ba1 O43 88.84(17) . . ?
O45 Ba1 O43 132.04(16) . . ?
O42 Ba1 O43 79.41(13) . . ?
O6 Ba1 O43 67.33(12) . . ?
O48 Ba1 O41 125.62(18) . . ?
O45 Ba1 O41 74.06(15) . . ?
O42 Ba1 O41 136.90(13) . . ?
O6 Ba1 O41 67.67(12) . . ?
O43 Ba1 O41 71.67(11) . . ?
O48 Ba1 O31 74.26(17) . 2_556 ?
O45 Ba1 O31 78.47(15) . 2_556 ?
O42 Ba1 O31 67.82(12) . 2_556 ?
O6 Ba1 O31 113.01(12) . 2_556 ?
O43 Ba1 O31 144.24(11) . 2_556 ?
O41 Ba1 O31 143.45(11) . 2_556 ?
O48 Ba1 O1W 134.37(18) . . ?
O45 Ba1 O1W 78.02(18) . . ?
O42 Ba1 O1W 87.56(15) . . ?
O6 Ba1 O1W 65.99(12) . . ?
O43 Ba1 O1W 133.30(13) . . ?
O41 Ba1 O1W 89.64(12) . . ?
O31 Ba1 O1W 61.09(12) 2_556 . ?
O48 Ba1 O4W 64.26(19) . 3_456 ?
O45 Ba1 O4W 69.09(18) . 3_456 ?
O42 Ba1 O4W 131.72(15) . 3_456 ?
O6 Ba1 O4W 118.29(12) . 3_456 ?
O43 Ba1 O4W 65.42(13) . 3_456 ?
O41 Ba1 O4W 61.44(13) . 3_456 ?
O31 Ba1 O4W 128.58(12) 2_556 3_456 ?
O1W Ba1 O4W 140.67(15) . 3_456 ?
O48 Ba1 Ba2 96.70(16) . 3_456 ?
O45 Ba1 Ba2 95.90(14) . 3_456 ?
O42 Ba1 Ba2 116.98(10) . 3_456 ?
O6 Ba1 Ba2 77.34(8) . 3_456 ?
O43 Ba1 Ba2 37.82(8) . 3_456 ?
O41 Ba1 Ba2 39.43(8) . 3_456 ?
O31 Ba1 Ba2 169.64(8) 2_556 3_456 ?
O1W Ba1 Ba2 126.65(9) . 3_456 ?
O4W Ba1 Ba2 41.14(9) 3_456 3_456 ?
O46 Ba2 O44 144.2(2) . . ?
O46 Ba2 O43 133.2(2) . 3_456 ?
O44 Ba2 O43 82.33(16) . 3_456 ?
O46 Ba2 O47 101.3(2) . . ?
O44 Ba2 O47 86.08(17) . . ?
O43 Ba2 O47 70.34(13) 3_456 . ?
O46 Ba2 O3W 74.4(2) . . ?
O44 Ba2 O3W 76.20(18) . . ?
O43 Ba2 O3W 143.23(14) 3_456 . ?
O47 Ba2 O3W 136.01(15) . . ?
O46 Ba2 O41 74.49(17) . 3_456 ?
O44 Ba2 O41 130.65(14) . 3_456 ?
O43 Ba2 O41 72.71(11) 3_456 3_456 ?
O47 Ba2 O41 122.05(14) . 3_456 ?
O3W Ba2 O41 99.41(14) . 3_456 ?
O46 Ba2 O2W 116.6(2) . . ?
O44 Ba2 O2W 65.83(17) . . ?
O43 Ba2 O2W 80.30(15) 3_456 . ?
O47 Ba2 O2W 141.83(17) . . ?
O3W Ba2 O2W 63.79(15) . . ?
O41 Ba2 O2W 68.40(14) 3_456 . ?
O46 Ba2 O4W 69.5(2) . . ?
O44 Ba2 O4W 141.08(17) . . ?
O43 Ba2 O4W 65.97(13) 3_456 . ?
O47 Ba2 O4W 62.93(16) . . ?
O3W Ba2 O4W 142.52(17) . . ?
O41 Ba2 O4W 61.81(12) 3_456 . ?
O2W Ba2 O4W 125.75(14) . . ?
O46 Ba2 O12 73.75(17) . . ?
O44 Ba2 O12 77.76(15) . . ?
O43 Ba2 O12 132.75(11) 3_456 . ?
O47 Ba2 O12 65.95(13) . . ?
O3W Ba2 O12 71.03(13) . . ?
O41 Ba2 O12 148.23(11) 3_456 . ?
O2W Ba2 O12 126.85(13) . . ?
O4W Ba2 O12 107.03(12) . . ?
O46 Ba2 Ba1 96.54(17) . 3_456 ?
O44 Ba2 Ba1 119.03(13) . 3_456 ?
O43 Ba2 Ba1 38.50(8) 3_456 3_456 ?
O47 Ba2 Ba1 85.60(11) . 3_456 ?
O3W Ba2 Ba1 138.15(11) . 3_456 ?
O41 Ba2 Ba1 39.92(8) 3_456 3_456 ?
O2W Ba2 Ba1 86.25(11) . 3_456 ?
O4W Ba2 Ba1 41.20(9) . 3_456 ?
O12 Ba2 Ba1 146.64(8) . 3_456 ?
O41 S1 C1 105.2(3) . . ?
O41 S1 C2 105.4(3) . . ?
C1 S1 C2 97.5(3) . . ?
S1 O41 Ba2 124.4(2) . 3_456 ?
S1 O41 Ba1 123.2(2) . . ?
Ba2 O41 Ba1 100.65(12) 3_456 . ?
S1 C1 H1A 109.5 . . ?
S1 C1 H1B 109.5 . . ?
H1A C1 H1B 109.5 . . ?
S1 C1 H1C 109.5 . . ?
H1A C1 H1C 109.5 . . ?
H1B C1 H1C 109.5 . . ?
S1 C2 H2A 109.5 . . ?
S1 C2 H2B 109.5 . . ?
H2A C2 H2B 109.5 . . ?
S1 C2 H2C 109.5 . . ?
H2A C2 H2C 109.5 . . ?
H2B C2 H2C 109.5 . . ?
O42 S2 C4 105.3(3) . . ?
O42 S2 C3 105.8(3) . . ?
C4 S2 C3 97.4(3) . . ?
O42 S2 H3E 124.3 . . ?
C4 S2 H3E 112.6 . . ?
C3 S2 H3E 32.3 . . ?
O42 S2 H4F 124.3 . . ?
C4 S2 H4F 32.6 . . ?
C3 S2 H4F 112.1 . . ?
H3E S2 H4F 109.2 . . ?
O42 S2' C4 106.4(14) . . ?
O42 S2' C3 101.3(12) . . ?
C4 S2' C3 95.3(13) . . ?
O42 S2' H3C 119.4 . . ?
C4 S2' H3C 110.3 . . ?
C3 S2' H3C 30.7 . . ?
O42 S2' H4B 128.4 . . ?
C4 S2' H4B 33.3 . . ?
C3 S2' H4B 110.3 . . ?
H3C S2' H4B 108.0 . . ?
S2 O42 S2' 58.8(9) . . ?
S2 O42 Ba1 133.8(3) . . ?
S2' O42 Ba1 137.3(10) . . ?
S2 C3 S2' 47.7(7) . . ?
S2 C3 H3D 124.1 . . ?
S2' C3 H3D 108.5 . . ?
S2 C3 H3E 62.5 . . ?
S2' C3 H3E 110.1 . . ?
H3D C3 H3E 109.5 . . ?
S2 C3 H3F 125.7 . . ?
S2' C3 H3F 109.8 . . ?
H3D C3 H3F 109.5 . . ?
H3E C3 H3F 109.5 . . ?
S2 C3 H3A 109.3 . . ?
S2' C3 H3A 126.0 . . ?
H3D C3 H3A 36.2 . . ?
H3E C3 H3A 73.5 . . ?
H3F C3 H3A 119.6 . . ?
S2 C3 H3B 109.4 . . ?
S2' C3 H3B 123.9 . . ?
H3D C3 H3B 122.2 . . ?
H3E C3 H3B 75.7 . . ?
H3F C3 H3B 33.8 . . ?
H3A C3 H3B 109.5 . . ?
S2 C3 H3C 109.7 . . ?
S2' C3 H3C 62.0 . . ?
H3D C3 H3C 73.3 . . ?
H3E C3 H3C 172.0 . . ?
H3F C3 H3C 75.8 . . ?
H3A C3 H3C 109.5 . . ?
H3B C3 H3C 109.5 . . ?
S2' C4 S2 49.8(7) . . ?
S2' C4 H4D 108.3 . . ?
S2 C4 H4D 126.3 . . ?
S2' C4 H4E 109.7 . . ?
S2 C4 H4E 123.8 . . ?
H4D C4 H4E 109.5 . . ?
S2' C4 H4F 110.4 . . ?
S2 C4 H4F 60.7 . . ?
H4D C4 H4F 109.5 . . ?
H4E C4 H4F 109.5 . . ?
S2' C4 H4A 123.0 . . ?
S2 C4 H4A 109.5 . . ?
H4D C4 H4A 33.9 . . ?
H4E C4 H4A 121.6 . . ?
H4F C4 H4A 75.6 . . ?
S2' C4 H4B 59.7 . . ?
S2 C4 H4B 109.4 . . ?
H4D C4 H4B 75.8 . . ?
H4E C4 H4B 75.5 . . ?
H4F C4 H4B 170.1 . . ?
H4A C4 H4B 109.5 . . ?
S2' C4 H4C 127.2 . . ?
S2 C4 H4C 109.5 . . ?
H4D C4 H4C 118.8 . . ?
H4E C4 H4C 33.9 . . ?
H4F C4 H4C 75.8 . . ?
H4A C4 H4C 109.5 . . ?
H4B C4 H4C 109.5 . . ?
O43 S3 C5 105.7(3) . . ?
O43 S3 C6 105.8(3) . . ?
C5 S3 C6 98.0(4) . . ?
S3 O43 Ba2 116.7(2) . 3_456 ?
S3 O43 Ba1 136.7(2) . . ?
Ba2 O43 Ba1 103.67(13) 3_456 . ?
S3 C5 H5A 109.5 . . ?
S3 C5 H5B 109.5 . . ?
H5A C5 H5B 109.5 . . ?
S3 C5 H5C 109.5 . . ?
H5A C5 H5C 109.5 . . ?
H5B C5 H5C 109.5 . . ?
S3 C6 H6A 109.5 . . ?
S3 C6 H6B 109.5 . . ?
H6A C6 H6B 109.5 . . ?
S3 C6 H6C 109.5 . . ?
H6A C6 H6C 109.5 . . ?
H6B C6 H6C 109.5 . . ?
O44 S4 C7 104.5(5) . . ?
O44 S4 C8 107.0(4) . . ?
C7 S4 C8 98.1(5) . . ?
S4 O44 Ba2 142.3(3) . . ?
S4 C7 H7A 109.5 . . ?
S4 C7 H7B 109.5 . . ?
H7A C7 H7B 109.5 . . ?
S4 C7 H7C 109.5 . . ?
H7A C7 H7C 109.5 . . ?
H7B C7 H7C 109.5 . . ?
S4 C8 H8A 109.5 . . ?
S4 C8 H8B 109.5 . . ?
H8A C8 H8B 109.5 . . ?
S4 C8 H8C 109.5 . . ?
H8A C8 H8C 109.5 . . ?
H8B C8 H8C 109.5 . . ?
O45 S5 C9 102.3(6) . . ?
O45 S5 C10 105.1(4) . . ?
C9 S5 C10 97.7(4) . . ?
O45 S5 H9F 123.7 . . ?
C9 S5 H9F 31.8 . . ?
C10 S5 H9F 110.2 . . ?
O45 S5 H10F 119.2 . . ?
C9 S5 H10F 117.7 . . ?
C10 S5 H10F 31.3 . . ?
H9F S5 H10F 113.7 . . ?
C9 S5' O45 114.8(10) . . ?
C9 S5' C10 118.2(11) . . ?
O45 S5' C10 109.1(9) . . ?
C9 S5' H9B 38.6 . . ?
O45 S5' H9B 122.9 . . ?
C10 S5' H9B 128.0 . . ?
C9 S5' H10C 128.9 . . ?
O45 S5' H10C 115.5 . . ?
C10 S5' H10C 33.6 . . ?
H9B S5' H10C 113.0 . . ?
S5 O45 S5' 44.3(6) . . ?
S5 O45 Ba1 145.3(4) . . ?
S5' O45 Ba1 170.4(7) . . ?
S5' C9 S5 40.3(7) . . ?
S5' C9 H9D 108.3 . . ?
S5 C9 H9D 115.2 . . ?
S5' C9 H9E 108.9 . . ?
S5 C9 H9E 131.9 . . ?
H9D C9 H9E 109.5 . . ?
S5' C9 H9F 111.2 . . ?
S5 C9 H9F 71.8 . . ?
H9D C9 H9F 109.5 . . ?
H9E C9 H9F 109.5 . . ?
S5' C9 H9A 129.3 . . ?
S5 C9 H9A 109.6 . . ?
H9D C9 H9A 36.7 . . ?
H9E C9 H9A 116.8 . . ?
H9F C9 H9A 73.3 . . ?
S5' C9 H9B 68.9 . . ?
S5 C9 H9B 108.8 . . ?
H9D C9 H9B 73.6 . . ?
H9E C9 H9B 67.4 . . ?
H9F C9 H9B 176.4 . . ?
H9A C9 H9B 109.5 . . ?
S5' C9 H9C 118.8 . . ?
S5 C9 H9C 110.0 . . ?
H9D C9 H9C 130.7 . . ?
H9E C9 H9C 42.9 . . ?
H9F C9 H9C 67.2 . . ?
H9A C9 H9C 109.5 . . ?
H9B C9 H9C 109.5 . . ?
S5' C10 S5 38.5(6) . . ?
S5' C10 H10D 110.0 . . ?
S5 C10 H10D 125.1 . . ?
S5' C10 H10E 108.8 . . ?
S5 C10 H10E 122.1 . . ?
H10D C10 H10E 109.5 . . ?
S5' C10 H10F 109.6 . . ?
S5 C10 H10F 71.1 . . ?
H10D C10 H10F 109.5 . . ?
H10E C10 H10F 109.5 . . ?
S5' C10 H10A 132.2 . . ?
S5 C10 H10A 109.1 . . ?
H10D C10 H10A 117.5 . . ?
H10E C10 H10A 50.9 . . ?
H10F C10 H10A 59.3 . . ?
S5' C10 H10B 114.6 . . ?
S5 C10 H10B 109.6 . . ?
H10D C10 H10B 28.8 . . ?
H10E C10 H10B 128.1 . . ?
H10F C10 H10B 81.6 . . ?
H10A C10 H10B 109.5 . . ?
S5' C10 H10C 72.5 . . ?
S5 C10 H10C 109.8 . . ?
H10D C10 H10C 80.9 . . ?
H10E C10 H10C 58.7 . . ?
H10F C10 H10C 167.1 . . ?
H10A C10 H10C 109.5 . . ?
H10B C10 H10C 109.5 . . ?
O46 S6 C11 108.9(6) . . ?
O46 S6 C12 104.2(5) . . ?
C11 S6 C12 97.2(5) . . ?
O46 S6 H11E 132.7 . . ?
C11 S6 H11E 31.8 . . ?
C12 S6 H11E 105.8 . . ?
O46 S6 H12F 127.2 . . ?
C11 S6 H12F 104.8 . . ?
C12 S6 H12F 31.4 . . ?
H11E S6 H12F 96.0 . . ?
O46 S6' C12 122.5(16) . . ?
O46 S6' C11 111.4(12) . . ?
C12 S6' C11 105.9(11) . . ?
O46 S6' H11C 120.6 . . ?
C12 S6' H11C 114.4 . . ?
C11 S6' H11C 31.9 . . ?
O46 S6' H12B 134.1 . . ?
C12 S6' H12B 36.7 . . ?
C11 S6' H12B 114.0 . . ?
H11C S6' H12B 101.6 . . ?
S6' O46 S6 45.1(6) . . ?
S6' O46 Ba2 136.2(7) . . ?
S6 O46 Ba2 172.4(6) . . ?
S6 C11 S6' 37.0(6) . . ?
S6 C11 H11D 112.2 . . ?
S6' C11 H11D 108.6 . . ?
S6 C11 H11E 75.6 . . ?
S6' C11 H11E 110.9 . . ?
H11D C11 H11E 109.5 . . ?
S6 C11 H11F 133.2 . . ?
S6' C11 H11F 108.9 . . ?
H11D C11 H11F 109.5 . . ?
H11E C11 H11F 109.5 . . ?
S6 C11 H11A 109.7 . . ?
S6' C11 H11A 127.2 . . ?
H11D C11 H11A 32.2 . . ?
H11E C11 H11A 77.7 . . ?
H11F C11 H11A 116.8 . . ?
S6 C11 H11B 110.0 . . ?
S6' C11 H11B 119.7 . . ?
H11D C11 H11B 131.3 . . ?
H11E C11 H11B 59.6 . . ?
H11F C11 H11B 50.3 . . ?
H11A C11 H11B 109.5 . . ?
S6 C11 H11C 108.7 . . ?
S6' C11 H11C 71.9 . . ?
H11D C11 H11C 78.8 . . ?
H11E C11 H11C 168.9 . . ?
H11F C11 H11C 60.0 . . ?
H11A C11 H11C 109.5 . . ?
H11B C11 H11C 109.5 . . ?
S6' C12 S6 38.3(6) . . ?
S6' C12 H12D 108.5 . . ?
S6 C12 H12D 117.9 . . ?
S6' C12 H12E 108.5 . . ?
S6 C12 H12E 128.4 . . ?
H12D C12 H12E 109.5 . . ?
S6' C12 H12F 111.4 . . ?
S6 C12 H12F 73.5 . . ?
H12D C12 H12F 109.5 . . ?
H12E C12 H12F 109.5 . . ?
S6' C12 H12A 121.2 . . ?
S6 C12 H12A 109.8 . . ?
H12D C12 H12A 29.3 . . ?
H12E C12 H12A 121.6 . . ?
H12F C12 H12A 80.1 . . ?
S6' C12 H12B 70.4 . . ?
S6 C12 H12B 108.6 . . ?
H12D C12 H12B 80.3 . . ?
H12E C12 H12B 59.6 . . ?
H12F C12 H12B 168.0 . . ?
H12A C12 H12B 109.5 . . ?
S6' C12 H12C 126.3 . . ?
S6 C12 H12C 110.0 . . ?
H12D C12 H12C 124.7 . . ?
H12E C12 H12C 50.0 . . ?
H12F C12 H12C 59.5 . . ?
H12A C12 H12C 109.5 . . ?
H12B C12 H12C 109.5 . . ?
O47 S7 C13 108.9(7) . . ?
O47 S7 C14 104.2(5) . . ?
C13 S7 C14 92.8(7) . . ?
O47 S7 H13E 135.5 . . ?
C13 S7 H13E 94.5 . . ?
C14 S7 H13E 112.2 . . ?
O47 S7' C14 104.0(5) . . ?
O47 S7' C13' 106.8(8) . . ?
C14 S7' C13' 94.9(7) . . ?
O47 S7' H13C 137.9 . . ?
C14 S7' H13C 110.0 . . ?
C13' S7' H13C 94.4 . . ?
S7 O47 S7' 37.0(2) . . ?
S7 O47 Ba2 129.0(4) . . ?
S7' O47 Ba2 149.6(4) . . ?
S7 C13 H13A 109.1 . . ?
S7 C13 H13B 109.1 . . ?
H13A C13 H13B 109.5 . . ?
S7 C13 H13C 110.2 . . ?
H13A C13 H13C 109.5 . . ?
H13B C13 H13C 109.5 . . ?
S7' C13' H13D 109.3 . . ?
S7' C13' H13E 108.4 . . ?
H13D C13' H13E 109.5 . . ?
S7' C13' H13F 110.7 . . ?
H13D C13' H13F 109.5 . . ?
H13E C13' H13F 109.5 . . ?
S7' C14 S7 30.0(2) . . ?
S7' C14 H14A 129.2 . . ?
S7 C14 H14A 110.1 . . ?
S7' C14 H14B 79.5 . . ?
S7 C14 H14B 108.4 . . ?
H14A C14 H14B 109.5 . . ?
S7' C14 H14C 114.1 . . ?
S7 C14 H14C 109.8 . . ?
H14A C14 H14C 109.5 . . ?
H14B C14 H14C 109.5 . . ?
O48 S8 C15 105.1(5) . . ?
O48 S8 C16 98.5(4) . . ?
C15 S8 C16 100.6(6) . . ?
O48 S8 H15E 126.9 . . ?
C15 S8 H15E 36.2 . . ?
C16 S8 H15E 118.7 . . ?
O48 S8 H16F 115.0 . . ?
C15 S8 H16F 118.4 . . ?
C16 S8 H16F 31.9 . . ?
H15E S8 H16F 116.4 . . ?
O48 S8' C15 106.6(6) . . ?
O48 S8' C16 102.2(5) . . ?
C15 S8' C16 97.4(5) . . ?
O48 S8' H15C 125.5 . . ?
C15 S8' H15C 34.5 . . ?
C16 S8' H15C 115.6 . . ?
O48 S8' H16B 117.1 . . ?
C15 S8' H16B 115.9 . . ?
C16 S8' H16B 31.7 . . ?
H15C S8' H16B 115.7 . . ?
S8' O48 S8 56.8(3) . . ?
S8' O48 Ba1 170.4(5) . . ?
S8 O48 Ba1 125.5(4) . . ?
S8 C15 S8' 52.9(4) . . ?
S8 C15 H15D 127.6 . . ?
S8' C15 H15D 109.2 . . ?
S8 C15 H15E 57.6 . . ?
S8' C15 H15E 110.5 . . ?
H15D C15 H15E 109.5 . . ?
S8 C15 H15F 122.9 . . ?
S8' C15 H15F 108.8 . . ?
H15D C15 H15F 109.5 . . ?
H15E C15 H15F 109.5 . . ?
S8 C15 H15A 109.7 . . ?
S8' C15 H15A 127.0 . . ?
H15D C15 H15A 35.7 . . ?
H15E C15 H15A 74.0 . . ?
H15F C15 H15A 119.4 . . ?
S8 C15 H15B 109.2 . . ?
S8' C15 H15B 123.5 . . ?
H15D C15 H15B 118.8 . . ?
H15E C15 H15B 80.7 . . ?
H15F C15 H15B 28.8 . . ?
H15A C15 H15B 109.5 . . ?
S8 C15 H15C 109.5 . . ?
S8' C15 H15C 56.6 . . ?
H15D C15 H15C 74.1 . . ?
H15E C15 H15C 166.4 . . ?
H15F C15 H15C 80.7 . . ?
H15A C15 H15C 109.5 . . ?
H15B C15 H15C 109.5 . . ?
S8 C16 S8' 48.0(3) . . ?
S8 C16 H16D 128.8 . . ?
S8' C16 H16D 108.9 . . ?
S8 C16 H16E 121.1 . . ?
S8' C16 H16E 109.5 . . ?
H16D C16 H16E 109.5 . . ?
S8 C16 H16F 62.2 . . ?
S8' C16 H16F 110.0 . . ?
H16D C16 H16F 109.5 . . ?
H16E C16 H16F 109.5 . . ?
S8 C16 H16A 109.2 . . ?
S8' C16 H16A 126.3 . . ?
H16D C16 H16A 40.6 . . ?
H16E C16 H16A 121.6 . . ?
H16F C16 H16A 68.9 . . ?
S8 C16 H16B 109.5 . . ?
S8' C16 H16B 61.5 . . ?
H16D C16 H16B 69.2 . . ?
H16E C16 H16B 80.9 . . ?
H16F C16 H16B 168.9 . . ?
H16A C16 H16B 109.5 . . ?
S8 C16 H16C 109.7 . . ?
S8' C16 H16C 123.7 . . ?
H16D C16 H16C 119.0 . . ?
H16E C16 H16C 28.6 . . ?
H16F C16 H16C 81.0 . . ?
H16A C16 H16C 109.5 . . ?
H16B C16 H16C 109.5 . . ?
Ba2 O4W Ba1 97.66(13) . 3_456 ?

loop_
_geom_bond_atom_site_label_1
_geom_bond_atom_site_label_2
_geom_bond_distance
_geom_bond_site_symmetry_2
_geom_bond_publ_flag
Ge1 O1 1.731(3) . ?
Ge1 O11 1.737(3) . ?
Ge1 O9 1.739(3) . ?
Ge1 O3 1.739(3) . ?
Mo1 O36 1.688(4) . ?
Mo1 O26 1.831(4) . ?
Mo1 O32 1.843(4) . ?
Mo1 O28 2.047(4) . ?
Mo1 O2 2.049(4) . ?
Mo1 O3 2.305(3) . ?
Mo2 O16 1.690(4) . ?
Mo2 O10 1.838(4) . ?
Mo2 O4 1.856(4) . ?
Mo2 O5 2.018(4) . ?
Mo2 O13 2.038(4) . ?
Mo2 O11 2.320(3) . ?
Mo3 O6 1.686(4) . ?
Mo3 O2 1.824(4) . ?
Mo3 O17 1.863(4) . ?
Mo3 O33 2.019(4) . ?
Mo3 O4 2.054(4) . ?
Mo3 O11 2.275(3) . ?
Mo4 O37 1.687(4) . ?
Mo4 O5 1.829(4) . ?
Mo4 O19 1.846(4) . ?
Mo4 O34 2.053(4) . ?
Mo4 O14 2.056(4) . ?
Mo4 O1 2.314(3) . ?
Mo5 O12 1.695(4) . ?
Mo5 O22 1.837(4) . ?
Mo5 O28 1.857(4) . ?
Mo5 O21 2.009(4) . ?
Mo5 O23 2.024(4) . ?
Mo5 O3 2.307(3) . ?
Mo6 O31 1.699(4) . ?
Mo6 O14 1.825(4) . ?
Mo6 O29 1.869(4) . ?
Mo6 O10 2.023(4) . ?
Mo6 O20 2.035(4) . ?
Mo6 O9 2.286(3) . ?
Mo7 O27 1.693(4) . ?
Mo7 O15 1.822(4) . ?
Mo7 O13 1.858(4) . ?
Mo7 O22 2.039(4) . ?
Mo7 O17 2.046(4) . ?
Mo7 O11 2.307(3) . ?
Mo8 O18 1.682(4) . ?
Mo8 O25 1.839(4) . ?
Mo8 O21 1.855(4) . ?
Mo8 O19 2.035(4) . ?
Mo8 O15 2.050(4) . ?
Mo8 O1 2.314(3) . ?
Mo9 O30 1.690(4) . ?
Mo9 O33 1.837(4) . ?
Mo9 O20 1.851(4) . ?
Mo9 O35 2.031(4) . ?
Mo9 O26 2.037(4) . ?
Mo9 O9 2.306(3) . ?
Mo10 O38 1.690(4) . ?
Mo10 O7 1.823(4) . ?
Mo10 O23 1.861(4) . ?
Mo10 O24 2.032(4) . ?
Mo10 O32 2.049(4) . ?
Mo10 O3 2.299(3) . ?
Mo11 O40 1.690(4) . ?
Mo11 O8 1.830(4) . ?
Mo11 O34 1.840(4) . ?
Mo11 O25 2.039(4) . ?
Mo11 O7 2.053(4) . ?
Mo11 O1 2.295(3) . ?
Mo12 O39 1.688(4) . ?
Mo12 O24 1.847(4) . ?
Mo12 O35 1.849(4) . ?
Mo12 O8 2.025(4) . ?
Mo12 O29 2.055(4) . ?
Mo12 O9 2.300(3) . ?
O6 Ba1 2.782(4) . ?
O12 Ba2 2.934(4) . ?
O31 Ba1 2.903(4) 2_546 ?
Ba1 O48 2.669(5) . ?
Ba1 O45 2.676(5) . ?
Ba1 O42 2.722(4) . ?
Ba1 O43 2.822(4) . ?
Ba1 O41 2.876(4) . ?
Ba1 O31 2.903(4) 2_556 ?
Ba1 O1W 2.925(5) . ?
Ba1 O4W 2.927(5) 3_456 ?
Ba1 Ba2 4.4043(14) 3_456 ?
Ba2 O46 2.684(6) . ?
Ba2 O44 2.756(5) . ?
Ba2 O43 2.780(4) 3_456 ?
Ba2 O47 2.825(5) . ?
Ba2 O3W 2.829(5) . ?
Ba2 O41 2.847(4) 3_456 ?
Ba2 O2W 2.866(5) . ?
Ba2 O4W 2.924(5) . ?
Ba2 Ba1 4.4043(14) 3_456 ?
S1 O41 1.530(4) . ?
S1 C1 1.779(6) . ?
S1 C2 1.785(6) . ?
O41 Ba2 2.847(4) 3_456 ?
C1 H1A 0.9600 . ?
C1 H1B 0.9600 . ?
C1 H1C 0.9600 . ?
C2 H2A 0.9600 . ?
C2 H2B 0.9600 . ?
C2 H2C 0.9600 . ?
S2 O42 1.508(5) . ?
S2 C4 1.781(6) . ?
S2 C3 1.791(7) . ?
S2 H3E 1.5935 . ?
S2 H4F 1.5548 . ?
S2' O42 1.52(2) . ?
S2' C4 1.75(3) . ?
S2' C3 1.88(3) . ?
S2' H3C 1.6625 . ?
S2' H4B 1.5105 . ?
C3 H3D 0.9600 . ?
C3 H3E 0.9600 . ?
C3 H3F 0.9600 . ?
C3 H3A 0.9601 . ?
C3 H3B 0.9601 . ?
C3 H3C 0.9601 . ?
C4 H4D 0.9600 . ?
C4 H4E 0.9600 . ?
C4 H4F 0.9600 . ?
C4 H4A 0.9600 . ?
C4 H4B 0.9600 . ?
C4 H4C 0.9599 . ?
S3 O43 1.526(4) . ?
S3 C5 1.765(7) . ?
S3 C6 1.771(7) . ?
O43 Ba2 2.780(4) 3_456 ?
C5 H5A 0.9600 . ?
C5 H5B 0.9600 . ?
C5 H5C 0.9600 . ?
C6 H6A 0.9600 . ?
C6 H6B 0.9600 . ?
C6 H6C 0.9600 . ?
S4 O44 1.477(5) . ?
S4 C7 1.777(9) . ?
S4 C8 1.789(8) . ?
C7 H7A 0.9600 . ?
C7 H7B 0.9600 . ?
C7 H7C 0.9600 . ?
C8 H8A 0.9600 . ?
C8 H8B 0.9600 . ?
C8 H8C 0.9600 . ?
S5 O45 1.494(5) . ?
S5 C9 1.769(11) . ?
S5 C10 1.804(9) . ?
S5 H9F 1.7288 . ?
S5 H10F 1.7483 . ?
S5' C9 1.469(16) . ?
S5' O45 1.555(14) . ?
S5' C10 1.667(15) . ?
S5' H9B 1.4371 . ?
S5' H10C 1.6541 . ?
C9 H9D 0.9600 . ?
C9 H9E 0.9600 . ?
C9 H9F 0.9600 . ?
C9 H9A 0.9602 . ?
C9 H9B 0.9601 . ?
C9 H9C 0.9600 . ?
C10 H10D 0.9600 . ?
C10 H10E 0.9600 . ?
C10 H10F 0.9600 . ?
C10 H10A 0.9600 . ?
C10 H10B 0.9600 . ?
C10 H10C 0.9600 . ?
S6 O46 1.488(6) . ?
S6 C11 1.737(11) . ?
S6 C12 1.779(13) . ?
S6 H11E 1.7630 . ?
S6 H12F 1.7658 . ?
S6' O46 1.408(17) . ?
S6' C12 1.54(2) . ?
S6' C11 1.76(2) . ?
S6' H11C 1.7268 . ?
S6' H12B 1.5146 . ?
C11 H11D 0.9601 . ?
C11 H11E 0.9600 . ?
C11 H11F 0.9600 . ?
C11 H11A 0.9601 . ?
C11 H11B 0.9600 . ?
C11 H11C 0.9600 . ?
C12 H12D 0.9598 . ?
C12 H12E 0.9600 . ?
C12 H12F 0.9600 . ?
C12 H12A 0.9599 . ?
C12 H12B 0.9601 . ?
C12 H12C 0.9601 . ?
S7 O47 1.472(7) . ?
S7 C13 1.790(15) . ?
S7 C14 1.814(11) . ?
S7 H13E 1.5017 . ?
S7' O47 1.480(6) . ?
S7' C14 1.811(10) . ?
S7' C13' 1.818(19) . ?
S7' H13C 1.4991 . ?
C13 H13A 0.9601 . ?
C13 H13B 0.9600 . ?
C13 H13C 0.9600 . ?
C13' H13D 0.9601 . ?
C13' H13E 0.9601 . ?
C13' H13F 0.9599 . ?
C14 H14A 0.9600 . ?
C14 H14B 0.9600 . ?
C14 H14C 0.9601 . ?
S8 O48 1.606(7) . ?
S8 C15 1.623(12) . ?
S8 C16 1.812(9) . ?
S8 H15E 1.3740 . ?
S8 H16F 1.6076 . ?
S8' O48 1.499(6) . ?
S8' C15 1.695(11) . ?
S8' C16 1.823(10) . ?
S8' H15C 1.4161 . ?
S8' H16B 1.6047 . ?
C15 H15D 0.9600 . ?
C15 H15E 0.9600 . ?
C15 H15F 0.9599 . ?
C15 H15A 0.9600 . ?
C15 H15B 0.9600 . ?
C15 H15C 0.9601 . ?
C16 H16D 0.9600 . ?
C16 H16E 0.9600 . ?
C16 H16F 0.9599 . ?
C16 H16A 0.9599 . ?
C16 H16B 0.9601 . ?
C16 H16C 0.9600 . ?
O4W Ba1 2.927(5) 3_456 ?
